data_4118729
loop_
_publ_author_name
'Michael Linseis'
'Stanislav Z\'ali\<s'
'Manfred Zabel'
'Rainer F. Winter'

_publ_section_title
;
 Ruthenium Stilbenyl and Diruthenium Distyrylethene Complexes: Aspects of
 Electron Delocalization and Electrocatalyzed Isomerization of the
 Z-Isomer
;
_journal_name_full 'Journal of the American Chemical Society'
_journal_page_first 16671
_journal_page_last 16692
_journal_paper_doi 10.1021/ja3059606
_journal_volume 134
_journal_year 2012
_chemical_compound_source 'see text'
_chemical_formula_moiety 'C14 H10 Br2'
_chemical_formula_sum 'C14 H10 Br2'
_chemical_formula_weight 338.02
_chemical_name_systematic ?
_space_group_IT_number 19
_symmetry_cell_setting orthorhombic
_symmetry_Int_Tables_number 19
_symmetry_space_group_name_Hall 'P 2ac 2ab'
_symmetry_space_group_name_H-M 'P 21 21 21'
_atom_sites_solution_hydrogens geom
_atom_sites_solution_primary direct
_atom_sites_solution_secondary difmap
_cell_angle_alpha 90
_cell_angle_beta 90
_cell_angle_gamma 90
_cell_formula_units_Z 4
_cell_length_a 5.8813(2)
_cell_length_b 7.4818(2)
_cell_length_c 27.4863(7)
_cell_measurement_reflns_used 1536
_cell_measurement_temperature 123
_cell_measurement_theta_max 62.1170
_cell_measurement_theta_min 3.2079
_cell_volume 1209.47(6)
_computing_cell_refinement
;
CrysAlis RED, Oxford Diffraction Ltd.,
Version 1.171.31.8 (release 12-05-2006 CrysAlis171 .NET)
;
_computing_data_collection
;
CrysAlis CCD, Oxford Diffraction Ltd.,
Version 1.171.31.8 (release 12-05-2006 CrysAlis171 .NET)
;
_computing_data_reduction
;
CrysAlis RED, Oxford Diffraction Ltd.,
Version 1.171.31.8 (release 12-05-2006 CrysAlis171 .NET)
;
_computing_molecular_graphics 'PLATON (Spek, 1990)'
_computing_publication_material 'PLATON (Spek, 2003)'
_computing_structure_refinement 'SHELXL-97 (Sheldrick, 1997)'
_computing_structure_solution 'SIR-97 (Altomare, 1999)'
_diffrn_ambient_temperature 123
_diffrn_detector_area_resol_mean 10.5431
_diffrn_measured_fraction_theta_full 0.894
_diffrn_measured_fraction_theta_max 0.894
_diffrn_measurement_details
;
  1 omega  -48.00   -4.00   1.0000    1.5000
omega____ theta____ kappa____ phi______ omega'___ theta'___ frames
    -       -1.2571  108.0000  -19.0000    0.0000    0.0000 44

  2 omega   21.00   74.00   1.0000    1.5000
omega____ theta____ kappa____ phi______ omega'___ theta'___ frames
    -       -1.2571   45.0000  240.0000    0.0000    0.0000 53

  3 omega  -44.00   -4.00   1.0000    1.5000
omega____ theta____ kappa____ phi______ omega'___ theta'___ frames
    -        2.5071  108.0000  117.0000    0.0000    0.0000 40

  4 omega  -60.00   -9.00   1.0000    1.5000
omega____ theta____ kappa____ phi______ omega'___ theta'___ frames
    -      -83.1433   45.0000  120.0000    0.0000    0.0000 51

  5 omega  -61.00   -4.00   1.0000    1.5000
omega____ theta____ kappa____ phi______ omega'___ theta'___ frames
    -      -83.1433  108.0000  -19.0000    0.0000    0.0000 57

  6 omega -115.00  -59.00   1.0000    1.5000
omega____ theta____ kappa____ phi______ omega'___ theta'___ frames
    -      -83.1433   66.0000  -79.0000    0.0000    0.0000 56

  7 omega -114.00  -57.00   1.0000    1.5000
omega____ theta____ kappa____ phi______ omega'___ theta'___ frames
    -      -83.1433  108.0000  -62.0000    0.0000    0.0000 57

  8 omega  109.00  158.00   1.0000    1.5000
omega____ theta____ kappa____ phi______ omega'___ theta'___ frames
    -       84.3933   45.0000  240.0000    0.0000    0.0000 49

;
_diffrn_measurement_device_type 'Oxford Diffraction Gemini Ultra'
_diffrn_measurement_method omega-scan
_diffrn_radiation_monochromator graphite
_diffrn_radiation_probe x-ray
_diffrn_radiation_source 'Enhance (Cu) X-ray Source'
_diffrn_radiation_type CuK\a
_diffrn_radiation_wavelength 1.54184
_diffrn_reflns_av_R_equivalents 0.0202
_diffrn_reflns_av_sigmaI/netI 0.0482
_diffrn_reflns_limit_h_max 5
_diffrn_reflns_limit_h_min -6
_diffrn_reflns_limit_k_max 4
_diffrn_reflns_limit_k_min -8
_diffrn_reflns_limit_l_max 30
_diffrn_reflns_limit_l_min -22
_diffrn_reflns_number 2367
_diffrn_reflns_reduction_process
;
;
_diffrn_reflns_theta_full 62.17
_diffrn_reflns_theta_max 62.17
_diffrn_reflns_theta_min 3.22
_diffrn_standards_decay_% 0
_diffrn_standards_interval_count 0
_diffrn_standards_interval_time 0
_diffrn_standards_number 0
_exptl_absorpt_coefficient_mu 8.223
_exptl_absorpt_correction_T_max 1.00000
_exptl_absorpt_correction_T_min 0.56110
_exptl_absorpt_correction_type multi-scan
_exptl_absorpt_process_details
;
CrysAlis RED, Oxford Diffraction Ltd.,
Version 1.171.31.8 (release 12-01-2007 CrysAlis171 .NET)
empirical absorption correction using spherical harmonics,
 implemented in SCALE3 ABSPACK scaling algorithm.
;
_exptl_crystal_colour colourless
_exptl_crystal_density_diffrn 1.856
_exptl_crystal_density_method 'Not Measured'
_exptl_crystal_description 'long prism'
_exptl_crystal_F_000 656
_exptl_crystal_size_max 0.180
_exptl_crystal_size_mid 0.060
_exptl_crystal_size_min 0.060
_refine_diff_density_max 0.450
_refine_diff_density_min -0.378
_refine_diff_density_rms 0.082
_refine_ls_abs_structure_details 'Flack H.D. (1983), Acta Cryst. A39, 876-881'
_refine_ls_abs_structure_Flack -0.01(4)
_refine_ls_extinction_method none
_refine_ls_goodness_of_fit_ref 0.907
_refine_ls_hydrogen_treatment mixed
_refine_ls_matrix_type full
_refine_ls_number_parameters 145
_refine_ls_number_reflns 1503
_refine_ls_number_restraints 0
_refine_ls_restrained_S_all 0.907
_refine_ls_R_factor_all 0.0363
_refine_ls_R_factor_gt 0.0273
_refine_ls_shift/su_max 0.000
_refine_ls_shift/su_mean 0.000
_refine_ls_structure_factor_coef Fsqd
_refine_ls_weighting_details 'calc w=1/[\s^2^(Fo^2^)+(0.0289P)^2^]         where P=(Fo^2^+2Fc^2^)/3'
_refine_ls_weighting_scheme calc
_refine_ls_wR_factor_gt 0.0517
_refine_ls_wR_factor_ref 0.0529
_reflns_number_gt 1207
_reflns_number_total 1503
_reflns_threshold_expression I>2\s(I)
_cod_data_source_file ja3059606_si_007.cif
_cod_data_source_block g098
_cod_database_code 4118729

loop_
_symmetry_equiv_pos_site_id
_symmetry_equiv_pos_as_xyz
1 x,y,z
2 1/2-x,-y,1/2+z
3 1/2+x,1/2-y,-z
4 -x,1/2+y,1/2-z

loop_
_atom_site_aniso_label
_atom_site_aniso_U_11
_atom_site_aniso_U_22
_atom_site_aniso_U_33
_atom_site_aniso_U_23
_atom_site_aniso_U_13
_atom_site_aniso_U_12
Br1 0.0328(4) 0.0348(3) 0.0301(3) -0.0005(3) 0.0006(4) 0.0017(4)
Br2 0.0327(4) 0.0260(3) 0.0404(3) -0.0047(3) -0.0025(5) -0.0022(3)
C1 0.026(3) 0.018(3) 0.029(3) -0.006(3) -0.005(3) 0.009(3)
C2 0.025(3) 0.018(3) 0.034(3) -0.003(3) 0.000(3) 0.001(3)
C3 0.024(3) 0.027(4) 0.034(3) -0.009(3) -0.003(3) -0.003(3)
C4 0.024(3) 0.015(3) 0.036(3) 0.002(3) -0.011(3) -0.003(2)
C5 0.023(3) 0.024(3) 0.037(3) -0.009(3) -0.004(4) -0.008(4)
C6 0.030(3) 0.029(4) 0.025(3) -0.011(3) -0.004(3) -0.005(3)
C7 0.021(3) 0.026(3) 0.041(3) -0.001(3) -0.009(3) -0.003(3)
C8 0.027(4) 0.037(4) 0.034(3) 0.014(3) -0.007(3) -0.013(3)
C9 0.033(3) 0.014(4) 0.030(3) -0.006(3) 0.006(3) 0.002(3)
C10 0.022(3) 0.028(4) 0.028(3) 0.008(3) 0.001(3) 0.006(3)
C11 0.016(3) 0.033(3) 0.030(3) 0.006(3) 0.003(4) 0.012(4)
C12 0.027(3) 0.032(4) 0.016(3) 0.000(3) 0.000(3) 0.001(3)
C13 0.022(3) 0.026(4) 0.035(4) 0.005(3) 0.000(3) 0.009(3)
C14 0.023(3) 0.041(4) 0.019(3) 0.010(3) 0.011(3) 0.009(3)

loop_
_atom_site_label
_atom_site_type_symbol
_atom_site_thermal_displace_type
_atom_site_fract_x
_atom_site_fract_y
_atom_site_fract_z
_atom_site_occupancy
_atom_site_U_iso_or_equiv
_atom_site_calc_flag
_atom_site_refinement_flags
Br1 Br Uani 1.01586(13) 0.01376(8) 0.67473(2) 1.000 0.0326(2) . .
Br2 Br Uani 1.02978(11) 0.64784(7) 0.96757(2) 1.000 0.0330(2) . .
C1 C Uani 0.8394(9) -0.0124(8) 0.7326(2) 1.000 0.0243(17) . .
C2 C Uani 0.9218(9) 0.0491(7) 0.77549(18) 1.000 0.0257(17) . .
C3 C Uani 0.7935(9) 0.0324(8) 0.8175(2) 1.000 0.0283(19) . .
C4 C Uani 0.5755(9) -0.0493(7) 0.81601(19) 1.000 0.0250(17) . .
C5 C Uani 0.5015(12) -0.1142(7) 0.77109(17) 1.000 0.0280(17) . .
C6 C Uani 0.6281(9) -0.0967(8) 0.7291(2) 1.000 0.0280(19) . .
C7 C Uani 0.4267(9) -0.0688(7) 0.85890(19) 1.000 0.0293(17) . .
C8 C Uani 0.4235(10) 0.0221(8) 0.90059(19) 1.000 0.033(2) . .
C9 C Uani 0.8396(9) 0.4538(7) 0.9484(2) 1.000 0.0257(19) . .
C10 C Uani 0.6326(9) 0.4886(8) 0.92676(18) 1.000 0.0260(19) . .
C11 C Uani 0.4986(10) 0.3473(7) 0.91111(16) 1.000 0.0263(17) . .
C12 C Uani 0.5694(9) 0.1725(8) 0.91693(17) 1.000 0.0250(19) . .
C13 C Uani 0.7809(9) 0.1423(9) 0.93900(19) 1.000 0.028(2) . .
C14 C Uani 0.9135(9) 0.2832(8) 0.95440(17) 1.000 0.0277(19) . .
H2 H Uiso 1.06760 0.10360 0.77680 1.000 0.0310 calc R
H3 H Uiso 0.85160 0.07580 0.84750 1.000 0.0340 calc R
H5 H Uiso 0.35840 -0.17270 0.76940 1.000 0.0330 calc R
H6 H Uiso 0.57330 -0.14050 0.69890 1.000 0.0340 calc R
H7 H Uiso 0.31580 -0.16060 0.85640 1.000 0.0350 calc R
H8 H Uiso 0.31100 -0.01490 0.92330 1.000 0.0400 calc R
H10 H Uiso 0.58220 0.60830 0.92260 1.000 0.0310 calc R
H11 H Uiso 0.35620 0.37100 0.89620 1.000 0.0320 calc R
H13 H Uiso 0.83330 0.02320 0.94340 1.000 0.0330 calc R
H14 H Uiso 1.05670 0.26100 0.96920 1.000 0.0330 calc R

loop_
_atom_type_symbol
_atom_type_description
_atom_type_scat_dispersion_real
_atom_type_scat_dispersion_imag
_atom_type_scat_source
Br Br -0.6763 1.2805 'International Tables Vol C Tables 4.2.6.8 and 6.1.1.4'
H H 0.0000 0.0000 'International Tables Vol C Tables 4.2.6.8 and 6.1.1.4'
C C 0.0181 0.0091 'International Tables Vol C Tables 4.2.6.8 and 6.1.1.4'

loop_
_geom_angle_atom_site_label_1
_geom_angle_atom_site_label_2
_geom_angle_atom_site_label_3
_geom_angle
_geom_angle_publ_flag
Br1 C1 C2 119.7(4) yes
Br1 C1 C6 118.2(4) yes
C2 C1 C6 122.1(5) no
C1 C2 C3 120.0(5) no
C2 C3 C4 120.4(5) no
C3 C4 C5 117.2(5) no
C3 C4 C7 123.7(5) no
C5 C4 C7 119.2(5) no
C4 C5 C6 122.6(6) no
C1 C6 C5 117.7(5) no
C4 C7 C8 130.2(5) no
C7 C8 C12 129.7(5) no
Br2 C9 C10 119.5(4) yes
Br2 C9 C14 119.6(4) yes
C10 C9 C14 120.8(5) no
C9 C10 C11 119.4(5) no
C10 C11 C12 121.0(5) no
C8 C12 C11 120.5(5) no
C8 C12 C13 121.4(5) no
C11 C12 C13 118.0(5) no
C12 C13 C14 120.8(6) no
C9 C14 C13 120.0(5) no
C1 C2 H2 120.00 no
C3 C2 H2 120.00 no
C2 C3 H3 120.00 no
C4 C3 H3 120.00 no
C4 C5 H5 119.00 no
C6 C5 H5 119.00 no
C1 C6 H6 121.00 no
C5 C6 H6 121.00 no
C4 C7 H7 115.00 no
C8 C7 H7 115.00 no
C7 C8 H8 115.00 no
C12 C8 H8 115.00 no
C9 C10 H10 120.00 no
C11 C10 H10 120.00 no
C10 C11 H11 120.00 no
C12 C11 H11 120.00 no
C12 C13 H13 120.00 no
C14 C13 H13 120.00 no
C9 C14 H14 120.00 no
C13 C14 H14 120.00 no

loop_
_geom_bond_atom_site_label_1
_geom_bond_atom_site_label_2
_geom_bond_distance
_geom_bond_publ_flag
Br1 C1 1.909(5) yes
Br2 C9 1.907(5) yes
C1 C2 1.355(7) no
C1 C6 1.397(8) no
C2 C3 1.385(7) no
C3 C4 1.421(8) no
C4 C5 1.396(7) no
C4 C7 1.475(7) no
C5 C6 1.380(8) no
C7 C8 1.333(8) no
C8 C12 1.485(8) no
C9 C10 1.380(7) no
C9 C14 1.358(8) no
C10 C11 1.387(8) no
C11 C12 1.382(8) no
C12 C13 1.402(7) no
C13 C14 1.378(8) no
C2 H2 0.9500 no
C3 H3 0.9500 no
C5 H5 0.9500 no
C6 H6 0.9500 no
C7 H7 0.9500 no
C8 H8 0.9500 no
C10 H10 0.9500 no
C11 H11 0.9500 no
C13 H13 0.9500 no
C14 H14 0.9500 no

loop_
_geom_contact_atom_site_label_1
_geom_contact_atom_site_label_2
_geom_contact_distance
_geom_contact_site_symmetry_2
_geom_contact_publ_flag
Br1 C9 3.518(6) 4_746 no
Br1 C10 3.477(5) 4_746 no
Br2 Br2 3.7633(9) 3_467 no
Br2 Br2 3.7633(9) 3_567 no
Br2 C13 3.673(6) 3_557 no
Br1 H7 3.2400 4_656 no
Br1 H11 3.1200 4_646 no
Br2 H13 3.1100 1_565 no
C1 C2 3.576(8) 4_746 no
C1 C5 3.593(8) 4_656 no
C2 C1 3.576(8) 4_756 no
C3 C12 3.210(7) . no
C3 C13 3.440(8) . no
C5 C1 3.593(8) 4_646 no
C9 Br1 3.518(6) 4_756 no
C10 Br1 3.477(5) 4_756 no
C12 C3 3.210(7) . no
C13 C3 3.440(8) . no
C13 Br2 3.673(6) 3_457 no
C1 H2 2.9400 4_746 no
C1 H5 2.8000 4_656 no
C2 H5 3.0600 1_655 no
C2 H5 2.9300 4_656 no
C5 H2 3.0300 1_455 no
C6 H2 2.8700 4_746 no
C8 H3 2.9400 . no
C11 H6 3.0500 4_656 no
C12 H3 2.6300 . no
C13 H3 2.6000 . no
C13 H14 2.9400 3_457 no
C14 H14 2.9900 3_457 no
H2 C5 3.0300 1_655 no
H2 C1 2.9400 4_756 no
H2 C6 2.8700 4_756 no
H3 C8 2.9400 . no
H3 C12 2.6300 . no
H3 C13 2.6000 . no
H5 C2 3.0600 1_455 no
H5 H7 2.4100 . no
H5 C1 2.8000 4_646 no
H5 C2 2.9300 4_646 no
H6 C11 3.0500 4_646 no
H7 H5 2.4100 . no
H7 Br1 3.2400 4_646 no
H11 Br1 3.1200 4_656 no
H13 Br2 3.1100 1_545 no
H14 C13 2.9400 3_557 no
H14 C14 2.9900 3_557 no

loop_
_geom_torsion_atom_site_label_1
_geom_torsion_atom_site_label_2
_geom_torsion_atom_site_label_3
_geom_torsion_atom_site_label_4
_geom_torsion
_geom_torsion_publ_flag
Br1 C1 C2 C3 179.3(4) no
C6 C1 C2 C3 -1.3(9) no
Br1 C1 C6 C5 -179.7(4) no
C2 C1 C6 C5 0.8(9) no
C1 C2 C3 C4 0.1(8) no
C2 C3 C4 C5 1.4(8) no
C2 C3 C4 C7 -178.7(5) no
C3 C4 C5 C6 -1.9(8) no
C7 C4 C5 C6 178.2(5) no
C3 C4 C7 C8 22.1(9) no
C5 C4 C7 C8 -158.1(6) no
C4 C5 C6 C1 0.9(9) no
C4 C7 C8 C12 0.1(10) no
C7 C8 C12 C11 95.5(7) no
C7 C8 C12 C13 -85.1(8) no
Br2 C9 C10 C11 177.5(4) no
C14 C9 C10 C11 0.2(8) no
Br2 C9 C14 C13 -177.6(4) no
C10 C9 C14 C13 -0.3(8) no
C9 C10 C11 C12 0.1(8) no
C10 C11 C12 C8 179.3(5) no
C10 C11 C12 C13 -0.2(7) no
C8 C12 C13 C14 -179.4(5) no
C11 C12 C13 C14 0.1(7) no
C12 C13 C14 C9 0.2(8) no

loop_
_cod_related_entry_id
_cod_related_entry_database
_cod_related_entry_code
1 ChemSpider 24769860
